data_2013014
loop_
_publ_author_name
'Malathy Sony, S. M.'
'Kuppayee, M.'
'Ponnuswamy, M. N.'
'Bhasker Reddy, D.'
'Padmavathi, V.'
'Fun, Hoong-Kun'

_publ_section_title
;
 9,9-Dimethoxy-7,11-diphenyl-2,4-diazaspiro[5.5]undecane-1,3,5-trione
 monohydrate
;
_journal_issue 11
_journal_name_full 'Acta Crystallographica Section C'
_journal_page_first o678
_journal_page_last o680
_journal_paper_doi 10.1107/S0108270102017080
_journal_volume 58
_journal_year 2002
_chemical_formula_iupac 'C23 H24 N2 O5, H2 O1'
_chemical_formula_moiety 'C23 H24 N2 O5, H2 O1'
_chemical_formula_sum 'C23 H26 N2 O6'
_chemical_formula_weight 426.46
_chemical_name_systematic
;
4,4-Dimethoxy-7,11-diphenyl-2,4-diazaspiro[5.5]undecane-1,3,5-trione
monohydrate
;
_space_group_IT_number 14
_symmetry_cell_setting monoclinic
_symmetry_space_group_name_Hall '-P 2ybc'
_symmetry_space_group_name_H-M 'P 1 21/c 1'
_atom_sites_solution_hydrogens geom
_atom_sites_solution_primary direct
_atom_sites_solution_secondary difmap
_audit_creation_method SHELXL97
_cell_angle_alpha 90
_cell_angle_beta 114.100(10)
_cell_angle_gamma 90
_cell_formula_units_Z 4
_cell_length_a 14.559(2)
_cell_length_b 10.755(2)
_cell_length_c 15.346(4)
_cell_measurement_reflns_used 5812
_cell_measurement_temperature 293(2)
_cell_measurement_theta_max 27.50
_cell_measurement_theta_min 2.39
_cell_volume 2193.5(8)
_computing_cell_refinement 'SAINT (Siemens, 1996)'
_computing_data_collection 'SMART (Siemens, 1996)'
_computing_data_reduction SAINT
_computing_molecular_graphics 'ORTEPII (Johnson, 1976) and ORTEP92 (Vickovi\'c, 1994)'
_computing_publication_material 'SHELXL97 and PARST (Nardelli, 1983)'
_computing_structure_refinement 'SHELXL97 (Sheldrick, 1997)'
_computing_structure_solution 'SHELXS97 (Sheldrick, 1997)'
_diffrn_ambient_temperature 293(2)
_diffrn_measured_fraction_theta_full 0.891
_diffrn_measured_fraction_theta_max 0.891
_diffrn_measurement_device_type 'Siemens SMART CCD area-detector'
_diffrn_measurement_method \w
_diffrn_radiation_monochromator graphite
_diffrn_radiation_source 'fine-focus sealed tube'
_diffrn_radiation_type MoK\a
_diffrn_radiation_wavelength 0.71073
_diffrn_reflns_av_R_equivalents 0.096
_diffrn_reflns_av_sigmaI/netI 0.327
_diffrn_reflns_limit_h_max 15
_diffrn_reflns_limit_h_min -1
_diffrn_reflns_limit_k_max 13
_diffrn_reflns_limit_k_min -1
_diffrn_reflns_limit_l_max 18
_diffrn_reflns_limit_l_min -19
_diffrn_reflns_number 5812
_diffrn_reflns_theta_full 27.50
_diffrn_reflns_theta_max 27.50
_diffrn_reflns_theta_min 2.39
_exptl_absorpt_coefficient_mu 0.094
_exptl_absorpt_correction_type none
_exptl_crystal_colour colourless
_exptl_crystal_density_diffrn 1.291
_exptl_crystal_density_meas ?
_exptl_crystal_density_method 'not measured'
_exptl_crystal_description rectangular
_exptl_crystal_F_000 904
_exptl_crystal_size_max 0.60
_exptl_crystal_size_mid 0.55
_exptl_crystal_size_min 0.50
_refine_diff_density_max 0.34
_refine_diff_density_min -0.20
_refine_ls_extinction_method none
_refine_ls_goodness_of_fit_ref 0.742
_refine_ls_hydrogen_treatment constr
_refine_ls_matrix_type full
_refine_ls_number_parameters 282
_refine_ls_number_reflns 4726
_refine_ls_number_restraints 0
_refine_ls_restrained_S_all 0.742
_refine_ls_R_factor_all 0.284
_refine_ls_R_factor_gt 0.067
_refine_ls_shift/su_max 0.024
_refine_ls_shift/su_mean 0.004
_refine_ls_structure_factor_coef Fsqd
_refine_ls_weighting_details 'calc w = 1/[\s^2^(Fo^2^)+(0.0589P)^2^] where P=(Fo^2^+2Fc^2^)/3'
_refine_ls_weighting_scheme calc
_refine_ls_wR_factor_gt 0.139
_refine_ls_wR_factor_ref 0.192
_reflns_number_gt 1053
_reflns_number_total 4726
_reflns_threshold_expression I>2\s(I)
_cod_data_source_file de1191.cif
_cod_data_source_block I
_cod_depositor_comments
;
 Marking attached hydrogen atoms.

 Antanas Vaitkus,
 2017-03-24

The following automatic conversions were performed:

'_exptl_crystal_density_meas' value 'not measured' was changed to '?'
- the value is perceived as not measured.

Automatic conversion script
Id: cif_fix_values 3008 2015-01-20 13:52:24Z robertas 
;
_cod_original_sg_symbol_H-M 'P 21/c'
_cod_database_code 2013014
_cod_database_fobs_code 2013014

loop_
_symmetry_equiv_pos_as_xyz
'x, y, z'
'-x, y+1/2, -z+1/2'
'-x, -y, -z'
'x, -y-1/2, z-1/2'

loop_
_atom_site_label
_atom_site_fract_x
_atom_site_fract_y
_atom_site_fract_z
_atom_site_U_iso_or_equiv
_atom_site_adp_type
_atom_site_calc_flag
_atom_site_refinement_flags
_atom_site_occupancy
_atom_site_disorder_assembly
_atom_site_disorder_group
_atom_site_type_symbol
_atom_site_attached_hydrogens
C1 0.2461(4) 0.1976(5) 0.0647(3) 0.0422(13) Uani d . 1 . . C 0
C2 0.2954(4) 0.0656(5) 0.0961(3) 0.0559(16) Uani d . 1 . . C 0
H2 0.2532 0.0231 0.1228 0.067 Uiso calc R 1 . . H 0
C3 0.3967(5) 0.0687(5) 0.1740(4) 0.075(2) Uani d . 1 . . C 0
H3A 0.4424 0.1063 0.1501 0.090 Uiso calc R 1 . . H 0
H3B 0.4189 -0.0162 0.1920 0.090 Uiso calc R 1 . . H 0
C4 0.4046(5) 0.1380(5) 0.2613(4) 0.0519(16) Uani d . 1 . . C 0
C5 0.3584(4) 0.2691(5) 0.2368(4) 0.0658(17) Uani d . 1 . . C 0
H5A 0.3546 0.3047 0.2933 0.079 Uiso calc R 1 . . H 0
H5B 0.4028 0.3211 0.2195 0.079 Uiso calc R 1 . . H 0
C6 0.2573(4) 0.2712(5) 0.1583(3) 0.0507(15) Uani d . 1 . . C 0
H6 0.2146 0.2258 0.1831 0.061 Uiso calc R 1 . . H 0
C7 0.2111(5) 0.4011(5) 0.1355(3) 0.0452(15) Uani d . 1 . . C 0
C8 0.2609(5) 0.4980(6) 0.1151(4) 0.0629(17) Uani d . 1 . . C 0
H8 0.3252 0.4860 0.1176 0.076 Uiso calc R 1 . . H 0
C9 0.2139(5) 0.6158(6) 0.0902(4) 0.0722(19) Uani d . 1 . . C 0
H9 0.2468 0.6807 0.0748 0.087 Uiso calc R 1 . . H 0
C10 0.1220(5) 0.6339(6) 0.0886(4) 0.078(2) Uani d . 1 . . C 0
H10 0.0917 0.7116 0.0728 0.094 Uiso calc R 1 . . H 0
C11 0.0729(5) 0.5380(6) 0.1103(4) 0.074(2) Uani d . 1 . . C 0
H11 0.0094 0.5506 0.1096 0.089 Uiso calc R 1 . . H 0
C12 0.1171(5) 0.4248(5) 0.1328(4) 0.0623(17) Uani d . 1 . . C 0
H12 0.0826 0.3606 0.1469 0.075 Uiso calc R 1 . . H 0
C13 0.2850(5) -0.0106(5) 0.0088(4) 0.0577(16) Uani d . 1 . . C 0
C14 0.2035(5) -0.0854(6) -0.0347(4) 0.0722(19) Uani d . 1 . . C 0
H14 0.1550 -0.0905 -0.0100 0.087 Uiso calc R 1 . . H 0
C15 0.1912(6) -0.1555(6) -0.1169(5) 0.101(3) Uani d . 1 . . C 0
H15 0.1367 -0.2092 -0.1437 0.121 Uiso calc R 1 . . H 0
C16 0.2591(8) -0.1444(8) -0.1568(5) 0.111(4) Uani d . 1 . . C 0
H16 0.2497 -0.1873 -0.2124 0.133 Uiso calc R 1 . . H 0
C17 0.3403(7) -0.0701(7) -0.1143(5) 0.097(3) Uani d . 1 . . C 0
H17 0.3882 -0.0646 -0.1397 0.116 Uiso calc R 1 . . H 0
C18 0.3530(5) -0.0023(6) -0.0334(4) 0.077(2) Uani d . 1 . . C 0
H18 0.4084 0.0500 -0.0067 0.092 Uiso calc R 1 . . H 0
C19 0.1364(5) 0.1753(5) 0.0061(4) 0.0464(15) Uani d . 1 . . C 0
N20 0.0957(3) 0.2099(4) -0.0881(3) 0.0492(12) Uani d . 1 . . N 0
H20 0.0347 0.1872 -0.1216 0.059 Uiso calc R 1 . . H 0
C21 0.1432(4) 0.2781(5) -0.1351(4) 0.0496(15) Uani d . 1 . . C 0
N22 0.2407(3) 0.3016(4) -0.0819(3) 0.0498(12) Uani d . 1 . . N 0
H22 0.2709 0.3438 -0.1099 0.060 Uiso calc R 1 . . H 0
C23 0.2996(5) 0.2683(5) 0.0111(3) 0.0509(15) Uani d . 1 . . C 0
O24 0.0823(3) 0.1243(3) 0.0394(2) 0.0618(11) Uani d . 1 . . O 0
O25 0.0972(3) 0.3105(4) -0.2169(2) 0.0706(12) Uani d . 1 . . O 0
O26 0.3874(3) 0.2950(4) 0.0469(3) 0.0700(12) Uani d . 1 . . O 0
O27 0.3437(3) 0.0797(3) 0.3066(2) 0.0606(11) Uani d . 1 . . O 0
C28 0.3688(6) -0.0474(6) 0.3371(5) 0.099(2) Uani d . 1 . . C 0
H28A 0.3477 -0.1008 0.2822 0.149 Uiso calc R 1 . . H 0
H28B 0.3352 -0.0714 0.3769 0.149 Uiso calc R 1 . . H 0
H28C 0.4403 -0.0547 0.3725 0.149 Uiso calc R 1 . . H 0
O29 0.5036(3) 0.1398(4) 0.3236(3) 0.0775(13) Uani d . 1 . . O 0
C30 0.5313(5) 0.2085(6) 0.4103(4) 0.094(2) Uani d . 1 . . C 0
H30A 0.5264 0.2959 0.3965 0.140 Uiso calc R 1 . . H 0
H30B 0.5993 0.1884 0.4525 0.140 Uiso calc R 1 . . H 0
H30C 0.4870 0.1873 0.4402 0.140 Uiso calc R 1 . . H 0
OW 0.0806(3) 0.9447(3) 0.1808(2) 0.0784(13) Uani d . 1 . . O 2

loop_
_atom_site_aniso_label
_atom_site_aniso_U_11
_atom_site_aniso_U_22
_atom_site_aniso_U_33
_atom_site_aniso_U_12
_atom_site_aniso_U_13
_atom_site_aniso_U_23
C1 0.054(4) 0.030(3) 0.040(3) 0.008(3) 0.016(3) 0.006(3)
C2 0.072(4) 0.034(3) 0.054(3) 0.013(3) 0.019(3) 0.000(3)
C3 0.093(5) 0.057(4) 0.065(4) 0.033(4) 0.022(4) 0.000(3)
C4 0.064(4) 0.054(4) 0.038(3) 0.011(4) 0.021(3) 0.012(3)
C5 0.069(4) 0.057(4) 0.068(4) 0.013(4) 0.024(3) 0.003(3)
C6 0.054(4) 0.034(3) 0.054(3) 0.013(3) 0.012(3) 0.003(3)
C7 0.061(4) 0.027(3) 0.046(3) 0.010(3) 0.020(3) 0.008(3)
C8 0.057(4) 0.042(4) 0.086(4) 0.015(4) 0.024(3) 0.005(3)
C9 0.091(6) 0.034(4) 0.102(5) 0.010(4) 0.051(5) 0.008(4)
C10 0.069(5) 0.048(5) 0.109(5) 0.017(4) 0.028(4) 0.011(4)
C11 0.065(5) 0.052(4) 0.115(5) 0.016(4) 0.045(4) 0.005(4)
C12 0.071(5) 0.035(4) 0.085(4) 0.009(4) 0.035(4) 0.007(3)
C13 0.068(5) 0.037(4) 0.060(4) 0.014(4) 0.017(4) 0.001(3)
C14 0.096(5) 0.044(4) 0.072(4) 0.017(4) 0.029(4) 0.005(3)
C15 0.140(8) 0.054(5) 0.069(5) 0.007(5) 0.001(5) -0.023(4)
C16 0.183(11) 0.074(6) 0.071(5) 0.055(7) 0.047(6) -0.011(5)
C17 0.147(8) 0.076(6) 0.078(5) 0.029(6) 0.057(5) -0.003(5)
C18 0.100(6) 0.054(4) 0.078(5) 0.023(4) 0.039(4) 0.008(4)
C19 0.061(4) 0.027(3) 0.047(3) 0.010(3) 0.018(3) 0.001(3)
N20 0.043(3) 0.044(3) 0.054(3) 0.004(3) 0.013(2) 0.004(2)
C21 0.053(4) 0.045(4) 0.049(3) 0.006(3) 0.019(3) -0.002(3)
N22 0.052(3) 0.040(3) 0.057(3) -0.004(3) 0.022(3) 0.007(2)
C23 0.060(4) 0.031(3) 0.049(3) 0.006(3) 0.009(3) -0.005(3)
O24 0.075(3) 0.052(3) 0.066(2) -0.006(2) 0.036(2) 0.009(2)
O25 0.067(3) 0.088(3) 0.048(2) 0.004(3) 0.015(2) 0.019(2)
O26 0.052(3) 0.070(3) 0.076(3) -0.011(3) 0.014(2) 0.001(2)
O27 0.060(3) 0.041(3) 0.073(2) 0.014(2) 0.019(2) -0.004(2)
C28 0.130(7) 0.053(5) 0.123(5) 0.021(5) 0.061(5) 0.020(4)
O29 0.073(3) 0.081(3) 0.075(3) 0.008(3) 0.027(3) 0.015(3)
C30 0.088(5) 0.104(6) 0.076(4) -0.012(5) 0.021(4) -0.014(5)
OW 0.085(3) 0.057(3) 0.079(3) -0.019(3) 0.018(2) -0.003(2)

loop_
_atom_type_symbol
_atom_type_description
_atom_type_scat_dispersion_real
_atom_type_scat_dispersion_imag
_atom_type_scat_source
C C 0.0033 0.0016 'International Tables Vol C Tables 4.2.6.8 and 6.1.1.4'
H H 0.0000 0.0000 'International Tables Vol C Tables 4.2.6.8 and 6.1.1.4'
N N 0.0061 0.0033 'International Tables Vol C Tables 4.2.6.8 and 6.1.1.4'
O O 0.0106 0.0060 'International Tables Vol C Tables 4.2.6.8 and 6.1.1.4'

loop_
_geom_angle_atom_site_label_1
_geom_angle_atom_site_label_2
_geom_angle_atom_site_label_3
_geom_angle
C19 C1 C23 113.9(4)
C19 C1 C2 106.3(4)
C23 C1 C2 109.9(4)
C19 C1 C6 108.3(4)
C23 C1 C6 110.4(4)
C2 C1 C6 107.9(4)
C3 C2 C13 115.6(5)
C3 C2 C1 114.1(5)
C13 C2 C1 110.3(4)
C3 C2 H2 105.2
C13 C2 H2 105.2
C1 C2 H2 105.2
C2 C3 C4 115.0(5)
C2 C3 H3A 108.5
C4 C3 H3A 108.5
C2 C3 H3B 108.5
C4 C3 H3B 108.5
H3A C3 H3B 107.5
O29 C4 O27 110.1(4)
O29 C4 C3 107.9(5)
O27 C4 C3 111.7(5)
O29 C4 C5 112.8(5)
O27 C4 C5 102.6(5)
C3 C4 C5 111.8(4)
C6 C5 C4 113.8(5)
C6 C5 H5A 108.8
C4 C5 H5A 108.8
C6 C5 H5B 108.8
C4 C5 H5B 108.8
H5A C5 H5B 107.7
C5 C6 C7 113.6(5)
C5 C6 C1 115.5(4)
C7 C6 C1 112.0(4)
C5 C6 H6 104.8
C7 C6 H6 104.8
C1 C6 H6 104.8
C12 C7 C8 117.6(5)
C12 C7 C6 121.0(5)
C8 C7 C6 121.4(5)
C7 C8 C9 119.8(6)
C7 C8 H8 120.1
C9 C8 H8 120.1
C10 C9 C8 120.2(7)
C10 C9 H9 119.9
C8 C9 H9 119.9
C9 C10 C11 120.0(7)
C9 C10 H10 120.0
C11 C10 H10 120.0
C10 C11 C12 119.9(6)
C10 C11 H11 120.1
C12 C11 H11 120.1
C7 C12 C11 122.5(6)
C7 C12 H12 118.8
C11 C12 H12 118.8
C14 C13 C18 117.0(6)
C14 C13 C2 120.2(6)
C18 C13 C2 122.7(6)
C13 C14 C15 121.4(7)
C13 C14 H14 119.3
C15 C14 H14 119.3
C16 C15 C14 120.0(8)
C16 C15 H15 120.0
C14 C15 H15 120.0
C15 C16 C17 119.1(8)
C15 C16 H16 120.4
C17 C16 H16 120.4
C16 C17 C18 120.9(8)
C16 C17 H17 119.6
C18 C17 H17 119.6
C13 C18 C17 121.6(7)
C13 C18 H18 119.2
C17 C18 H18 119.2
O24 C19 N20 119.1(5)
O24 C19 C1 121.9(5)
N20 C19 C1 119.0(5)
C19 N20 C21 126.6(5)
C19 N20 H20 116.7
C21 N20 H20 116.7
O25 C21 N22 125.3(6)
O25 C21 N20 120.6(5)
N22 C21 N20 114.2(5)
C21 N22 C23 129.6(5)
C21 N22 H22 115.2
C23 N22 H22 115.2
O26 C23 N22 120.4(6)
O26 C23 C1 123.3(5)
N22 C23 C1 116.3(5)
C4 O27 C28 115.8(5)
O27 C28 H28A 109.5
O27 C28 H28B 109.5
H28A C28 H28B 109.5
O27 C28 H28C 109.5
H28A C28 H28C 109.5
H28B C28 H28C 109.5
C4 O29 C30 118.4(5)
O29 C30 H30A 109.5
O29 C30 H30B 109.5
H30A C30 H30B 109.5
O29 C30 H30C 109.5
H30A C30 H30C 109.5
H30B C30 H30C 109.5

loop_
_geom_bond_atom_site_label_1
_geom_bond_atom_site_label_2
_geom_bond_site_symmetry_2
_geom_bond_distance
_geom_bond_publ_flag
C1 C19 . 1.498(7) ?
C1 C23 . 1.545(7) ?
C1 C2 . 1.575(7) ?
C1 C6 . 1.589(6) ?
C2 C3 . 1.471(7) ?
C2 C13 . 1.525(7) ?
C2 H2 . 0.9800 ?
C3 C4 . 1.497(7) ?
C3 H3A . 0.9700 ?
C3 H3B . 0.9700 ?
C4 O29 . 1.367(6) ?
C4 O27 . 1.471(6) ?
C4 C5 . 1.541(7) ?
C5 C6 . 1.473(6) ?
C5 H5A . 0.9700 ?
C5 H5B . 0.9700 ?
C6 C7 . 1.529(7) ?
C6 H6 . 0.9800 ?
C7 C12 . 1.375(7) ?
C7 C8 . 1.376(7) ?
C8 C9 . 1.416(7) ?
C8 H8 . 0.9300 ?
C9 C10 . 1.343(8) ?
C9 H9 . 0.9300 ?
C10 C11 . 1.371(8) ?
C10 H10 . 0.9300 ?
C11 C12 . 1.355(7) ?
C11 H11 . 0.9300 ?
C12 H12 . 0.9300 ?
C13 C14 . 1.360(8) ?
C13 C18 . 1.390(8) ?
C14 C15 . 1.416(8) ?
C14 H14 . 0.9300 ?
C15 C16 . 1.364(10) ?
C15 H15 . 0.9300 ?
C16 C17 . 1.353(10) ?
C16 H16 . 0.9300 ?
C17 C18 . 1.385(8) ?
C17 H17 . 0.9300 ?
C18 H18 . 0.9300 ?
C19 O24 . 1.228(6) ?
C19 N20 . 1.370(6) ?
N20 C21 . 1.394(6) ?
N20 H20 . 0.8600 ?
C21 O25 . 1.208(5) ?
C21 N22 . 1.341(6) ?
N22 C23 . 1.379(6) ?
N22 H22 . 0.8600 ?
C23 O26 . 1.202(6) ?
O27 C28 . 1.443(6) ?
C28 H28A . 0.9600 ?
C28 H28B . 0.9600 ?
C28 H28C . 0.9600 ?
O29 C30 . 1.428(6) ?
C30 H30A . 0.9600 ?
C30 H30B . 0.9600 ?
C30 H30C . 0.9600 ?

loop_
_geom_hbond_atom_site_label_D
_geom_hbond_atom_site_label_H
_geom_hbond_atom_site_label_A
_geom_hbond_site_symmetry_A
_geom_hbond_distance_DH
_geom_hbond_distance_HA
_geom_hbond_distance_DA
_geom_hbond_angle_DHA
_geom_hbond_publ_flag
N20 H20 OW 3_565 0.86 2.10 2.897(6) 154 yes
N22 H22 O27 4_565 0.86 2.13 2.984(6) 170 yes
C3 H3A O26 1_555 0.97 2.50 3.087(7) 119 yes
C30 H30C O26 4_566 0.96 2.60 3.517(9) 160 yes
C16 H16 Cg3 4_565 0.93 3.06 3.51 112 yes

loop_
_geom_torsion_atom_site_label_1
_geom_torsion_atom_site_label_2
_geom_torsion_atom_site_label_3
_geom_torsion_atom_site_label_4
_geom_torsion
C19 C1 C2 C3 -165.0(5)
C23 C1 C2 C3 71.4(6)
C6 C1 C2 C3 -49.0(6)
C19 C1 C2 C13 62.9(6)
C23 C1 C2 C13 -60.8(6)
C6 C1 C2 C13 178.8(5)
C13 C2 C3 C4 -176.8(5)
C1 C2 C3 C4 53.7(7)
C2 C3 C4 O29 -175.8(5)
C2 C3 C4 O27 63.2(6)
C2 C3 C4 C5 -51.2(7)
O29 C4 C5 C6 170.5(4)
O27 C4 C5 C6 -71.1(5)
C3 C4 C5 C6 48.7(7)
C4 C5 C6 C7 179.0(5)
C4 C5 C6 C1 -49.5(6)
C19 C1 C6 C5 162.6(5)
C23 C1 C6 C5 -72.1(6)
C2 C1 C6 C5 48.0(6)
C19 C1 C6 C7 -65.1(6)
C23 C1 C6 C7 60.2(6)
C2 C1 C6 C7 -179.7(5)
C5 C6 C7 C12 -126.8(5)
C1 C6 C7 C12 100.0(6)
C5 C6 C7 C8 54.5(7)
C1 C6 C7 C8 -78.7(6)
C12 C7 C8 C9 -1.5(8)
C6 C7 C8 C9 177.2(5)
C7 C8 C9 C10 1.6(9)
C8 C9 C10 C11 -0.6(10)
C9 C10 C11 C12 -0.3(10)
C8 C7 C12 C11 0.5(8)
C6 C7 C12 C11 -178.2(5)
C10 C11 C12 C7 0.4(10)
C3 C2 C13 C14 137.8(6)
C1 C2 C13 C14 -90.8(6)
C3 C2 C13 C18 -46.1(8)
C1 C2 C13 C18 85.3(7)
C18 C13 C14 C15 2.6(8)
C2 C13 C14 C15 178.9(5)
C13 C14 C15 C16 -3.2(10)
C14 C15 C16 C17 3.0(12)
C15 C16 C17 C18 -2.4(12)
C14 C13 C18 C17 -2.1(9)
C2 C13 C18 C17 -178.2(5)
C16 C17 C18 C13 2.0(10)
C23 C1 C19 O24 -177.3(4)
C2 C1 C19 O24 61.5(6)
C6 C1 C19 O24 -54.1(6)
C23 C1 C19 N20 4.4(7)
C2 C1 C19 N20 -116.8(5)
C6 C1 C19 N20 127.6(5)
O24 C19 N20 C21 173.8(5)
C1 C19 N20 C21 -7.8(7)
C19 N20 C21 O25 -174.8(5)
C19 N20 C21 N22 5.5(7)
O25 C21 N22 C23 -179.5(5)
N20 C21 N22 C23 0.1(7)
C21 N22 C23 O26 178.0(5)
C21 N22 C23 C1 -2.7(7)
C19 C1 C23 O26 179.6(5)
C2 C1 C23 O26 -61.3(6)
C6 C1 C23 O26 57.6(7)
C19 C1 C23 N22 0.3(6)
C2 C1 C23 N22 119.4(5)
C6 C1 C23 N22 -121.8(4)
O29 C4 O27 C28 -60.4(6)
C3 C4 O27 C28 59.4(6)
C5 C4 O27 C28 179.3(5)
O27 C4 O29 C30 -62.1(6)
C3 C4 O29 C30 175.8(5)
C5 C4 O29 C30 51.9(7)

loop_
_cod_related_entry_id
_cod_related_entry_database
_cod_related_entry_code
1 ChemSpider 21107393
